data_2017521
loop_
_publ_author_name
'Ravikumar, Krishnan'
'Sridhar, Balasubramanian'

_publ_section_title
;
 Clindamycin hydrochloride monohydrate and its ethanol solvate
;
_journal_coeditor_code SF3125
_journal_issue 2
_journal_name_full 'Acta Crystallographica Section C'
_journal_page_first o97
_journal_page_last o100
_journal_paper_doi 10.1107/S0108270110000958
_journal_volume 66
_journal_year 2010
_chemical_formula_iupac 'C18 H34 Cl N2 O5 S + , Cl - , H2 O'
_chemical_formula_moiety 'C18 H34 Cl N2 O5 S + , Cl - , H2 O'
_chemical_formula_sum 'C18 H36 Cl2 N2 O6 S'
_chemical_formula_weight 479.45
_chemical_name_systematic
;(2<i>S</i>,4<i>R</i>)-2-(<i>N</i>-{(1<i>S</i>,2<i>S</i>)-2-chloro-1-
[(3<i>R</i>,4<i>S</i>,5<i>R</i>,6<i>R</i>)-3,4,5-trihydroxy-6-
(methylsulfanyl)perhydropyran-2-yl]propyl}aminocarbonyl)-4-propylpyrrolidinium
chloride
 monohydrate
;
_space_group_IT_number 4
_symmetry_cell_setting monoclinic
_symmetry_space_group_name_Hall 'P 2yb'
_symmetry_space_group_name_H-M 'P 1 21 1'
_atom_sites_solution_hydrogens geom
_atom_sites_solution_primary direct
_atom_sites_solution_secondary difmap
_audit_creation_method SHELXL97
_cell_angle_alpha 90.00
_cell_angle_beta 104.6010(10)
_cell_angle_gamma 90.00
_cell_formula_units_Z 2
_cell_length_a 9.4669(6)
_cell_length_b 9.9255(6)
_cell_length_c 13.4949(8)
_cell_measurement_reflns_used 8726
_cell_measurement_temperature 294(2)
_cell_measurement_theta_max 27.96
_cell_measurement_theta_min 2.22
_cell_volume 1227.08(13)
_computing_cell_refinement 'SAINT (Bruker, 2001)'
_computing_data_collection 'SMART (Bruker, 2001)'
_computing_data_reduction 'SAINT (Bruker, 2001)'
_computing_molecular_graphics
;
DIAMOND (Brandenburg & Putz, 2005) and Mercury (Macrae <i>et al.</i>,
2008)
;
_computing_publication_material 'SHELXL97 (Sheldrick, 2008)'
_computing_structure_refinement 'SHELXL97 (Sheldrick, 2008)'
_computing_structure_solution 'SHELXS97 (Sheldrick, 2008)'
_diffrn_ambient_temperature 294(2)
_diffrn_measured_fraction_theta_full 1.000
_diffrn_measured_fraction_theta_max 1.000
_diffrn_measurement_device 'Bruker SMART APEX CCD area-detector'
_diffrn_measurement_device_type 'Bruker SMART APEX CCD area-detector'
_diffrn_measurement_method \w
_diffrn_radiation_monochromator graphite
_diffrn_radiation_source 'sealed tube'
_diffrn_radiation_type MoK\a
_diffrn_radiation_wavelength 0.71073
_diffrn_reflns_av_R_equivalents 0.0157
_diffrn_reflns_av_sigmaI/netI 0.0186
_diffrn_reflns_limit_h_max 11
_diffrn_reflns_limit_h_min -11
_diffrn_reflns_limit_k_max 11
_diffrn_reflns_limit_k_min -11
_diffrn_reflns_limit_l_max 16
_diffrn_reflns_limit_l_min -16
_diffrn_reflns_number 11796
_diffrn_reflns_theta_full 25.00
_diffrn_reflns_theta_max 25.00
_diffrn_reflns_theta_min 1.56
_diffrn_standards_number 0
_exptl_absorpt_coefficient_mu 0.383
_exptl_absorpt_correction_type none
_exptl_crystal_colour colourless
_exptl_crystal_density_diffrn 1.298
_exptl_crystal_density_method 'not measured'
_exptl_crystal_description needle
_exptl_crystal_F_000 512
_exptl_crystal_size_max 0.15
_exptl_crystal_size_mid 0.10
_exptl_crystal_size_min 0.06
_refine_diff_density_max 0.257
_refine_diff_density_min -0.195
_refine_ls_abs_structure_details 'Flack & Bernardinelli (1983), with XXXX Friedel pairs'
_refine_ls_abs_structure_Flack 0.02(5)
_refine_ls_extinction_method none
_refine_ls_goodness_of_fit_ref 1.048
_refine_ls_hydrogen_treatment mixed
_refine_ls_matrix_type full
_refine_ls_number_parameters 323
_refine_ls_number_reflns 4321
_refine_ls_number_restraints 68
_refine_ls_restrained_S_all 1.051
_refine_ls_R_factor_all 0.0316
_refine_ls_R_factor_gt 0.0308
_refine_ls_shift/su_max 0.001
_refine_ls_shift/su_mean 0.000
_refine_ls_structure_factor_coef Fsqd
_refine_ls_weighting_details 'calc w=1/[\s^2^(Fo^2^)+(0.0541P)^2^+0.1659P] where P=(Fo^2^+2Fc^2^)/3'
_refine_ls_weighting_scheme calc
_refine_ls_wR_factor_gt 0.0828
_refine_ls_wR_factor_ref 0.0836
_reflns_number_gt 4211
_reflns_number_total 4321
_reflns_threshold_expression I>2\s(I)
_cod_data_source_file sf3125.cif
_cod_data_source_block I
_cod_original_sg_symbol_H-M 'P 21'
_cod_database_code 2017521
_cod_database_fobs_code 2017521

loop_
_symmetry_equiv_pos_as_xyz
'x, y, z'
'-x, y+1/2, -z'

loop_
_atom_site_type_symbol
_atom_site_label
_atom_site_fract_x
_atom_site_fract_y
_atom_site_fract_z
_atom_site_U_iso_or_equiv
_atom_site_adp_type
_atom_site_calc_flag
_atom_site_refinement_flags
_atom_site_occupancy
_atom_site_disorder_assembly
_atom_site_disorder_group
C C1 0.4725(2) 0.67929(18) 0.70806(14) 0.0356(4) Uani d . 1 . .
H H1 0.5561 0.7033 0.7646 0.043 Uiso calc R 1 . .
C C2 0.59163(19) 0.47578(17) 0.67785(14) 0.0365(4) Uani d . 1 . .
H H2 0.5732 0.3789 0.6685 0.044 Uiso calc R 1 . .
C C3 0.61592(19) 0.53051(17) 0.57766(14) 0.0353(4) Uani d . 1 . .
H H3 0.5324 0.5041 0.5219 0.042 Uiso calc R 1 . .
C C4 0.6237(2) 0.68397(18) 0.58082(14) 0.0361(4) Uani d . 1 . .
H H4 0.7103 0.7093 0.6345 0.043 Uiso calc R 1 . .
C C5 0.48997(18) 0.74371(17) 0.60980(14) 0.0347(4) Uani d . 1 . .
H H5 0.5095 0.8397 0.6238 0.042 Uiso calc R 1 . .
C C6 0.3310(2) 0.72023(19) 0.73529(15) 0.0409(4) Uani d . 1 . .
H H6 0.2498 0.6832 0.6823 0.049 Uiso calc R 1 . .
C C7 0.3200(3) 0.6614(3) 0.8376(2) 0.0663(7) Uani d . 1 . .
H H7 0.3339 0.5637 0.8351 0.080 Uiso calc R 1 . .
C C8 0.1736(4) 0.6866(4) 0.8611(3) 0.0887(10) Uani d . 1 . .
H H8A 0.1574 0.7818 0.8639 0.133 Uiso calc R 1 . .
H H8B 0.1734 0.6466 0.9258 0.133 Uiso calc R 1 . .
H H8C 0.0973 0.6472 0.8083 0.133 Uiso calc R 1 . .
C C9 0.1884(2) 0.9256(2) 0.68982(15) 0.0391(4) Uani d . 1 . .
C C10 0.1932(2) 1.0789(2) 0.68848(16) 0.0446(4) Uani d . 1 B .
H H10 0.2601 1.1095 0.6483 0.054 Uiso calc R 1 . .
C C11 0.2323(3) 1.1447(3) 0.7932(2) 0.0736(8) Uani d . 1 B .
H H11A 0.2874 1.2269 0.7923 0.088 Uiso calc R 1 . .
H H11B 0.2895 1.0842 0.8443 0.088 Uiso calc R 1 . .
C C12 0.0854(3) 1.1751(4) 0.8153(2) 0.0746(7) Uani d D 1 . .
H H12 0.0454 1.0943 0.8399 0.090 Uiso calc R 1 A 1
C C13 -0.0055(3) 1.2160(4) 0.7132(2) 0.0802(9) Uani d . 1 B .
H H13A -0.1084 1.2037 0.7094 0.096 Uiso calc R 1 . .
H H13B 0.0114 1.3098 0.6996 0.096 Uiso calc R 1 . .
C C14 0.0246(3) 1.1903(4) 0.5365(2) 0.0775(8) Uani d . 1 B .
H H14A -0.0770 1.2047 0.5047 0.116 Uiso calc R 1 . .
H H14B 0.0653 1.1313 0.4946 0.116 Uiso calc R 1 . .
H H14C 0.0752 1.2750 0.5441 0.116 Uiso calc R 1 . .
C C15 0.0937(6) 1.2941(5) 0.8915(3) 0.0791(12) Uani d PDU 0.760(6) B 1
H H15A 0.1644 1.3594 0.8805 0.095 Uiso calc PR 0.760(6) B 1
H H15B -0.0006 1.3383 0.8778 0.095 Uiso calc PR 0.760(6) B 1
C C16 0.1359(5) 1.2494(5) 1.0010(3) 0.0819(11) Uani d PDU 0.760(6) B 1
H H16A 0.2279 1.2014 1.0135 0.098 Uiso calc PR 0.760(6) B 1
H H16B 0.0628 1.1869 1.0123 0.098 Uiso calc PR 0.760(6) B 1
C C17 0.1513(10) 1.3634(6) 1.0773(3) 0.0920(16) Uani d PDU 0.760(6) B 1
H H17A 0.2311 1.4204 1.0720 0.138 Uiso calc PR 0.760(6) B 1
H H17B 0.1698 1.3272 1.1453 0.138 Uiso calc PR 0.760(6) B 1
H H17C 0.0628 1.4151 1.0629 0.138 Uiso calc PR 0.760(6) B 1
C C151 0.0858(16) 1.2084(12) 0.9313(9) 0.078(3) Uani d PDU 0.240(6) B 2
H H15C -0.0124 1.2062 0.9408 0.094 Uiso calc PR 0.240(6) B 2
H H15D 0.1461 1.1448 0.9781 0.094 Uiso calc PR 0.240(6) B 2
C C161 0.1486(16) 1.3478(11) 0.9475(9) 0.080(3) Uani d PDU 0.240(6) B 2
H H16C 0.0956 1.4055 0.8926 0.097 Uiso calc PR 0.240(6) B 2
H H16D 0.2495 1.3448 0.9438 0.097 Uiso calc PR 0.240(6) B 2
C C171 0.142(3) 1.4093(14) 1.0491(10) 0.087(4) Uani d PDU 0.240(6) B 2
H H17D 0.0452 1.4412 1.0448 0.131 Uiso calc PR 0.240(6) B 2
H H17E 0.2097 1.4832 1.0649 0.131 Uiso calc PR 0.240(6) B 2
H H17F 0.1681 1.3424 1.1020 0.131 Uiso calc PR 0.240(6) B 2
C C18 0.6901(4) 0.4069(3) 0.8801(2) 0.0722(7) Uani d . 1 . .
H H18A 0.6057 0.4516 0.8916 0.108 Uiso calc R 1 . .
H H18B 0.7660 0.4056 0.9426 0.108 Uiso calc R 1 . .
H H18C 0.6650 0.3162 0.8579 0.108 Uiso calc R 1 . .
N N1 0.31560(19) 0.86645(17) 0.73195(13) 0.0406(4) Uani d . 1 . .
H H1N 0.394(3) 0.918(2) 0.7448(16) 0.061(6) Uiso d . 1 . .
N N2 0.04062(19) 1.12764(19) 0.63980(15) 0.0454(4) Uani d . 1 . .
H H2N -0.008(3) 1.055(3) 0.630(2) 0.068(7) Uiso d . 1 . .
O O1 0.46370(13) 0.53521(12) 0.69777(11) 0.0389(3) Uani d . 1 . .
O O2 0.74418(15) 0.47869(15) 0.55603(11) 0.0446(3) Uani d . 1 . .
H H2O 0.727(3) 0.400(3) 0.539(2) 0.069(8) Uiso d . 1 . .
O O3 0.63906(16) 0.74001(14) 0.48705(11) 0.0439(3) Uani d D 1 . .
H H3O 0.574(2) 0.706(3) 0.4420(16) 0.066(7) Uiso d D 1 . .
O O4 0.36222(15) 0.73406(15) 0.52863(11) 0.0415(3) Uani d . 1 . .
H H4O 0.343(3) 0.657(3) 0.520(2) 0.062(8) Uiso d . 1 . .
O O5 0.07332(16) 0.86606(16) 0.65446(14) 0.0571(4) Uani d . 1 . .
S S1 0.75350(5) 0.49602(6) 0.78280(4) 0.04994(14) Uani d . 1 . .
Cl Cl1 0.46173(11) 0.72733(13) 0.94037(5) 0.1044(3) Uani d . 1 . .
Cl Cl2 0.42970(6) 0.59125(5) 0.29038(4) 0.05418(14) Uani d . 1 . .
O O1W 0.24161(16) 0.50065(18) 0.43547(16) 0.0594(4) Uani d D 1 . .
H H1W 0.257(5) 0.511(5) 0.375(2) 0.089(2) Uiso d D 1 . .
H H2W 0.262(5) 0.427(3) 0.473(3) 0.089(15) Uiso d D 1 . .

loop_
_atom_site_aniso_label
_atom_site_aniso_U_11
_atom_site_aniso_U_22
_atom_site_aniso_U_33
_atom_site_aniso_U_12
_atom_site_aniso_U_13
_atom_site_aniso_U_23
C1 0.0383(9) 0.0259(8) 0.0456(10) 0.0037(7) 0.0162(8) -0.0022(7)
C2 0.0396(9) 0.0227(8) 0.0482(10) 0.0039(7) 0.0127(7) -0.0023(7)
C3 0.0348(8) 0.0273(9) 0.0452(9) 0.0027(7) 0.0128(7) -0.0040(7)
C4 0.0382(9) 0.0276(8) 0.0452(10) -0.0007(7) 0.0157(8) -0.0032(7)
C5 0.0378(9) 0.0212(8) 0.0465(9) 0.0026(6) 0.0134(8) -0.0025(7)
C6 0.0409(10) 0.0329(10) 0.0529(10) 0.0078(8) 0.0193(8) -0.0007(8)
C7 0.0793(16) 0.0557(14) 0.0796(16) 0.0196(12) 0.0492(14) 0.0146(12)
C8 0.100(2) 0.084(2) 0.111(2) 0.0205(17) 0.079(2) 0.0254(18)
C9 0.0372(10) 0.0385(10) 0.0445(10) 0.0058(8) 0.0156(8) -0.0044(8)
C10 0.0374(9) 0.0366(10) 0.0599(12) 0.0064(8) 0.0123(9) -0.0024(9)
C11 0.0613(14) 0.0560(14) 0.0898(19) 0.0174(12) -0.0063(13) -0.0306(13)
C12 0.0747(17) 0.0827(19) 0.0691(16) 0.0016(15) 0.0232(13) -0.0204(14)
C13 0.0599(14) 0.086(2) 0.0917(19) 0.0281(15) 0.0129(13) -0.0261(16)
C14 0.0527(13) 0.099(2) 0.0809(17) 0.0039(14) 0.0176(12) 0.0318(17)
C15 0.109(3) 0.067(2) 0.060(2) 0.029(2) 0.019(2) -0.0048(19)
C16 0.100(3) 0.081(3) 0.060(2) -0.003(2) 0.0128(18) -0.0035(18)
C17 0.120(3) 0.092(4) 0.061(2) 0.012(3) 0.017(3) -0.015(2)
C151 0.105(5) 0.071(5) 0.062(5) -0.004(5) 0.028(4) -0.005(5)
C161 0.104(5) 0.072(5) 0.062(5) 0.004(5) 0.015(4) -0.003(4)
C171 0.122(6) 0.083(7) 0.055(6) 0.006(7) 0.020(6) -0.012(6)
C18 0.094(2) 0.0692(18) 0.0524(13) 0.0163(15) 0.0173(13) 0.0111(12)
N1 0.0372(8) 0.0335(8) 0.0533(9) 0.0062(7) 0.0153(7) -0.0036(7)
N2 0.0357(8) 0.0389(9) 0.0633(11) 0.0073(7) 0.0159(8) 0.0058(8)
O1 0.0405(6) 0.0260(6) 0.0543(7) 0.0036(5) 0.0196(6) 0.0026(5)
O2 0.0431(7) 0.0328(7) 0.0623(8) 0.0029(6) 0.0217(6) -0.0101(7)
O3 0.0484(8) 0.0371(7) 0.0511(8) -0.0008(6) 0.0217(7) 0.0027(6)
O4 0.0438(7) 0.0296(7) 0.0496(7) 0.0057(6) 0.0087(6) 0.0020(6)
O5 0.0410(8) 0.0435(8) 0.0838(10) 0.0016(6) 0.0099(7) -0.0110(8)
S1 0.0473(3) 0.0488(3) 0.0500(3) 0.0105(2) 0.0053(2) 0.0029(2)
Cl1 0.1098(6) 0.1549(9) 0.0513(3) 0.0394(6) 0.0256(4) 0.0028(5)
Cl2 0.0579(3) 0.0430(3) 0.0619(3) 0.0056(2) 0.0157(2) 0.0045(2)
O1W 0.0429(7) 0.0453(9) 0.0910(13) -0.0017(7) 0.0186(8) -0.0082(9)

loop_
_atom_type_symbol
_atom_type_description
_atom_type_scat_dispersion_real
_atom_type_scat_dispersion_imag
_atom_type_scat_source
C C 0.0033 0.0016 'International Tables Vol C Tables 4.2.6.8 and 6.1.1.4'
H H 0.0000 0.0000 'International Tables Vol C Tables 4.2.6.8 and 6.1.1.4'
N N 0.0061 0.0033 'International Tables Vol C Tables 4.2.6.8 and 6.1.1.4'
O O 0.0106 0.0060 'International Tables Vol C Tables 4.2.6.8 and 6.1.1.4'
S S 0.1246 0.1234 'International Tables Vol C Tables 4.2.6.8 and 6.1.1.4'
Cl Cl 0.1484 0.1585 'International Tables Vol C Tables 4.2.6.8 and 6.1.1.4'

loop_
_geom_angle_atom_site_label_1
_geom_angle_atom_site_label_2
_geom_angle_atom_site_label_3
_geom_angle_site_symmetry_1
_geom_angle_site_symmetry_3
_geom_angle
_geom_angle_publ_flag
O1 C1 C5 . . 110.55(15) ?
O1 C1 C6 . . 104.73(14) ?
C5 C1 C6 . . 113.10(15) ?
O1 C1 H1 . . 109.4 ?
C5 C1 H1 . . 109.4 ?
C6 C1 H1 . . 109.4 ?
O1 C2 C3 . . 110.05(14) ?
O1 C2 S1 . . 113.28(12) ?
C3 C2 S1 . . 111.42(12) ?
O1 C2 H2 . . 107.3 ?
C3 C2 H2 . . 107.3 ?
S1 C2 H2 . . 107.3 ?
O2 C3 C4 . . 109.33(15) ?
O2 C3 C2 . . 112.44(15) ?
C4 C3 C2 . . 110.32(15) ?
O2 C3 H3 . . 108.2 ?
C4 C3 H3 . . 108.2 ?
C2 C3 H3 . . 108.2 ?
O3 C4 C3 . . 112.36(16) ?
O3 C4 C5 . . 110.58(15) ?
C3 C4 C5 . . 110.86(15) ?
O3 C4 H4 . . 107.6 ?
C3 C4 H4 . . 107.6 ?
C5 C4 H4 . . 107.6 ?
O4 C5 C1 . . 112.80(14) ?
O4 C5 C4 . . 112.04(14) ?
C1 C5 C4 . . 109.76(14) ?
O4 C5 H5 . . 107.3 ?
C1 C5 H5 . . 107.3 ?
C4 C5 H5 . . 107.3 ?
N1 C6 C7 . . 112.33(17) ?
N1 C6 C1 . . 110.08(15) ?
C7 C6 C1 . . 112.25(17) ?
N1 C6 H6 . . 107.3 ?
C7 C6 H6 . . 107.3 ?
C1 C6 H6 . . 107.3 ?
C8 C7 C6 . . 113.5(2) ?
C8 C7 Cl1 . . 108.8(2) ?
C6 C7 Cl1 . . 110.59(18) ?
C8 C7 H7 . . 107.9 ?
C6 C7 H7 . . 107.9 ?
Cl1 C7 H7 . . 107.9 ?
C7 C8 H8A . . 109.5 ?
C7 C8 H8B . . 109.5 ?
H8A C8 H8B . . 109.5 ?
C7 C8 H8C . . 109.5 ?
H8A C8 H8C . . 109.5 ?
H8B C8 H8C . . 109.5 ?
O5 C9 N1 . . 125.00(19) ?
O5 C9 C10 . . 120.19(18) ?
N1 C9 C10 . . 114.81(18) ?
N2 C10 C11 . . 104.49(17) ?
N2 C10 C9 . . 107.34(17) ?
C11 C10 C9 . . 114.9(2) ?
N2 C10 H10 . . 110.0 ?
C11 C10 H10 . . 110.0 ?
C9 C10 H10 . . 110.0 ?
C10 C11 C12 . . 104.3(2) ?
C10 C11 H11A . . 110.9 ?
C12 C11 H11A . . 110.9 ?
C10 C11 H11B . . 110.9 ?
C12 C11 H11B . . 110.9 ?
H11A C11 H11B . . 108.9 ?
C13 C12 C11 . . 102.5(2) ?
C13 C12 C15 . . 109.1(3) ?
C11 C12 C15 . . 112.5(3) ?
C13 C12 C151 . . 135.2(6) ?
C11 C12 C151 . . 117.1(6) ?
C13 C12 H12 . . 110.8 ?
C11 C12 H12 . . 110.8 ?
C15 C12 H12 . . 110.8 ?
C151 C12 H12 . . 75.1 ?
N2 C13 C12 . . 105.1(2) ?
N2 C13 H13A . . 110.7 ?
C12 C13 H13A . . 110.7 ?
N2 C13 H13B . . 110.7 ?
C12 C13 H13B . . 110.7 ?
H13A C13 H13B . . 108.8 ?
N2 C14 H14A . . 109.5 ?
N2 C14 H14B . . 109.5 ?
H14A C14 H14B . . 109.5 ?
N2 C14 H14C . . 109.5 ?
H14A C14 H14C . . 109.5 ?
H14B C14 H14C . . 109.5 ?
C16 C15 C12 . . 112.6(3) ?
C16 C15 H15A . . 109.1 ?
C12 C15 H15A . . 109.1 ?
C16 C15 H15B . . 109.1 ?
C12 C15 H15B . . 109.1 ?
H15A C15 H15B . . 107.8 ?
C15 C16 C17 . . 114.0(4) ?
C15 C16 H16A . . 108.8 ?
C17 C16 H16A . . 108.8 ?
C15 C16 H16B . . 108.8 ?
C17 C16 H16B . . 108.8 ?
H16A C16 H16B . . 107.7 ?
C161 C151 C12 . . 103.7(8) ?
C161 C151 H15C . . 111.0 ?
C12 C151 H15C . . 111.0 ?
C161 C151 H15D . . 111.0 ?
C12 C151 H15D . . 111.0 ?
H15C C151 H15D . . 109.0 ?
C151 C161 C171 . . 113.5(6) ?
C151 C161 H16C . . 108.9 ?
C171 C161 H16C . . 108.9 ?
C151 C161 H16D . . 108.9 ?
C171 C161 H16D . . 108.9 ?
H16C C161 H16D . . 107.7 ?
C161 C171 H17D . . 109.5 ?
C161 C171 H17E . . 109.5 ?
H17D C171 H17E . . 109.5 ?
C161 C171 H17F . . 109.5 ?
H17D C171 H17F . . 109.5 ?
H17E C171 H17F . . 109.5 ?
S1 C18 H18A . . 109.5 ?
S1 C18 H18B . . 109.5 ?
H18A C18 H18B . . 109.5 ?
S1 C18 H18C . . 109.5 ?
H18A C18 H18C . . 109.5 ?
H18B C18 H18C . . 109.5 ?
C9 N1 C6 . . 121.63(18) ?
C9 N1 H1N . . 117.1(15) ?
C6 N1 H1N . . 119.9(15) ?
C13 N2 C14 . . 113.7(2) ?
C13 N2 C10 . . 108.21(18) ?
C14 N2 C10 . . 113.56(17) ?
C13 N2 H2N . . 111.8(17) ?
C14 N2 H2N . . 106.4(18) ?
C10 N2 H2N . . 102.7(18) ?
C2 O1 C1 . . 113.37(13) ?
C3 O2 H2O . . 107(2) ?
C4 O3 H3O . . 105.6(18) ?
C5 O4 H4O . . 108(2) ?
C18 S1 C2 . . 98.23(12) ?
H1W O1W H2W . . 125(3) ?

loop_
_geom_bond_atom_site_label_1
_geom_bond_atom_site_label_2
_geom_bond_site_symmetry_2
_geom_bond_distance
_geom_bond_publ_flag
C1 O1 . 1.437(2) ?
C1 C5 . 1.518(3) ?
C1 C6 . 1.531(2) ?
C1 H1 . 0.9800 ?
C2 O1 . 1.432(2) ?
C2 C3 . 1.527(3) ?
C2 S1 . 1.8167(18) ?
C2 H2 . 0.9800 ?
C3 O2 . 1.415(2) ?
C3 C4 . 1.525(2) ?
C3 H3 . 0.9800 ?
C4 O3 . 1.423(2) ?
C4 C5 . 1.535(2) ?
C4 H4 . 0.9800 ?
C5 O4 . 1.416(2) ?
C5 H5 . 0.9800 ?
C6 N1 . 1.458(2) ?
C6 C7 . 1.526(3) ?
C6 H6 . 0.9800 ?
C7 C8 . 1.519(4) ?
C7 Cl1 . 1.793(3) ?
C7 H7 . 0.9800 ?
C8 H8A . 0.9600 ?
C8 H8B . 0.9600 ?
C8 H8C . 0.9600 ?
C9 O5 . 1.226(3) ?
C9 N1 . 1.331(3) ?
C9 C10 . 1.523(3) ?
C10 N2 . 1.507(3) ?
C10 C11 . 1.516(3) ?
C10 H10 . 0.9800 ?
C11 C12 . 1.524(4) ?
C11 H11A . 0.9700 ?
C11 H11B . 0.9700 ?
C12 C13 . 1.485(4) ?
C12 C15 . 1.556(5) ?
C12 C151 . 1.600(10) ?
C12 H12 . 0.9800 ?
C13 N2 . 1.470(3) ?
C13 H13A . 0.9700 ?
C13 H13B . 0.9700 ?
C14 N2 . 1.498(3) ?
C14 H14A . 0.9600 ?
C14 H14B . 0.9600 ?
C14 H14C . 0.9600 ?
C15 C16 . 1.497(5) ?
C15 H15A . 0.9700 ?
C15 H15B . 0.9700 ?
C16 C17 . 1.511(5) ?
C16 H16A . 0.9700 ?
C16 H16B . 0.9700 ?
C17 H17A . 0.9600 ?
C17 H17B . 0.9600 ?
C17 H17C . 0.9600 ?
C151 C161 . 1.500(6) ?
C151 H15C . 0.9700 ?
C151 H15D . 0.9700 ?
C161 C171 . 1.515(7) ?
C161 H16C . 0.9700 ?
C161 H16D . 0.9700 ?
C171 H17D . 0.9600 ?
C171 H17E . 0.9600 ?
C171 H17F . 0.9600 ?
C18 S1 . 1.807(3) ?
C18 H18A . 0.9600 ?
C18 H18B . 0.9600 ?
C18 H18C . 0.9600 ?
N1 H1N . 0.88(2) ?
N2 H2N . 0.85(3) ?
O2 H2O . 0.82(3) ?
O3 H3O . 0.822(17) ?
O4 H4O . 0.78(3) ?
O1W H1W . 0.870(18) ?
O1W H2W . 0.888(18) ?

loop_
_geom_hbond_atom_site_label_D
_geom_hbond_atom_site_label_H
_geom_hbond_atom_site_label_A
_geom_hbond_site_symmetry_A
_geom_hbond_distance_DH
_geom_hbond_distance_HA
_geom_hbond_distance_DA
_geom_hbond_angle_DHA
N1 H1N Cl2 2_656 0.88(2) 2.53(2) 3.3540(19) 157.2(19)
N2 H2N O1W 2_556 0.85(3) 2.23(3) 2.897(3) 136(2)
N2 H2N O5 . 0.85(3) 2.02(3) 2.616(2) 126(2)
O2 H2O O4 2_646 0.82(3) 1.97(3) 2.763(2) 164(3)
O3 H3O Cl2 . 0.822(17) 2.436(18) 3.2403(17) 166(2)
O4 H4O O1W . 0.78(3) 2.02(3) 2.744(2) 153(3)
O1W H1W Cl2 . 0.870(18) 2.36(3) 3.094(2) 142(4)
O1W H2W O3 2_646 0.888(18) 2.08(3) 2.910(2) 155(4)
C5 H5 Cl2 2_656 0.98 2.75 3.712(2) 167
C14 H14B O2 2_656 0.96 2.58 3.484(4) 158
C15 H15B S1 1_465 0.97 2.83 3.763(5) 162

loop_
_geom_torsion_atom_site_label_1
_geom_torsion_atom_site_label_2
_geom_torsion_atom_site_label_3
_geom_torsion_atom_site_label_4
_geom_torsion_site_symmetry_1
_geom_torsion_site_symmetry_2
_geom_torsion_site_symmetry_3
_geom_torsion_site_symmetry_4
_geom_torsion
_geom_torsion_publ_flag
O1 C2 C3 O2 . . . . 177.86(14) ?
S1 C2 C3 O2 . . . . 51.34(17) ?
O1 C2 C3 C4 . . . . 55.52(19) ?
S1 C2 C3 C4 . . . . -71.00(16) ?
O2 C3 C4 O3 . . . . 58.7(2) ?
C2 C3 C4 O3 . . . . -177.11(14) ?
O2 C3 C4 C5 . . . . -176.96(14) ?
C2 C3 C4 C5 . . . . -52.8(2) ?
O1 C1 C5 O4 . . . . 69.97(18) ?
C6 C1 C5 O4 . . . . -47.1(2) ?
O1 C1 C5 C4 . . . . -55.74(18) ?
C6 C1 C5 C4 . . . . -172.81(15) ?
O3 C4 C5 O4 . . . . 51.98(19) ?
C3 C4 C5 O4 . . . . -73.33(19) ?
O3 C4 C5 C1 . . . . 178.11(15) ?
C3 C4 C5 C1 . . . . 52.8(2) ?
O1 C1 C6 N1 . . . . -171.00(16) ?
C5 C1 C6 N1 . . . . -50.6(2) ?
O1 C1 C6 C7 . . . . 63.1(2) ?
C5 C1 C6 C7 . . . . -176.47(18) ?
N1 C6 C7 C8 . . . . 62.0(3) ?
C1 C6 C7 C8 . . . . -173.3(2) ?
N1 C6 C7 Cl1 . . . . -60.7(2) ?
C1 C6 C7 Cl1 . . . . 64.0(2) ?
O5 C9 C10 N2 . . . . 0.3(3) ?
N1 C9 C10 N2 . . . . -179.24(16) ?
O5 C9 C10 C11 . . . . 116.0(2) ?
N1 C9 C10 C11 . . . . -63.5(2) ?
N2 C10 C11 C12 . . . . 23.4(3) ?
C9 C10 C11 C12 . . . . -93.9(3) ?
C10 C11 C12 C13 . . . . -37.7(3) ?
C10 C11 C12 C15 . . . . -154.7(3) ?
C10 C11 C12 C151 . . . . 164.0(5) ?
C11 C12 C13 N2 . . . . 37.6(3) ?
C15 C12 C13 N2 . . . . 157.0(3) ?
C151 C12 C13 N2 . . . . -170.2(6) ?
C13 C12 C15 C16 . . . . 159.8(4) ?
C11 C12 C15 C16 . . . . -87.1(5) ?
C151 C12 C15 C16 . . . . 18.5(9) ?
C12 C15 C16 C17 . . . . 177.5(5) ?
C13 C12 C151 C161 . . . . -75.7(12) ?
C11 C12 C151 C161 . . . . 73.6(11) ?
C15 C12 C151 C161 . . . . -18.8(7) ?
C12 C151 C161 C171 . . . . 172.6(14) ?
O5 C9 N1 C6 . . . . 3.2(3) ?
C10 C9 N1 C6 . . . . -177.36(17) ?
C7 C6 N1 C9 . . . . -97.0(2) ?
C1 C6 N1 C9 . . . . 137.17(18) ?
C12 C13 N2 C14 . . . . -150.6(3) ?
C12 C13 N2 C10 . . . . -23.5(3) ?
C11 C10 N2 C13 . . . . -0.4(3) ?
C9 C10 N2 C13 . . . . 122.0(2) ?
C11 C10 N2 C14 . . . . 126.8(3) ?
C9 C10 N2 C14 . . . . -110.8(2) ?
C3 C2 O1 C1 . . . . -60.68(19) ?
S1 C2 O1 C1 . . . . 64.78(18) ?
C5 C1 O1 C2 . . . . 61.28(19) ?
C6 C1 O1 C2 . . . . -176.59(14) ?
O1 C2 S1 C18 . . . . 60.84(16) ?
C3 C2 S1 C18 . . . . -174.43(14) ?
